data_9001638
loop_
_publ_author_name
'Mellini, M.'
'Viti, C.'

_publ_section_title
;
 Crystal structure of lizardite-1T from Elba, Italy
 Sample: MFN3-1
 Note: U(1,2) for Mg and O2 have been changed to match symmetry constraints.
;
_journal_name_full 'American Mineralogist'
_journal_page_first 1194
_journal_page_last 1198
_journal_volume 79
_journal_year 1994
_chemical_formula_sum 'H4 Mg3 O9 Si2'
_chemical_name_mineral Lizardite
_space_group_IT_number 157
_symmetry_space_group_name_Hall 'P 3 -2'
_symmetry_space_group_name_H-M 'P 3 1 m'
_cell_angle_alpha 90
_cell_angle_beta 90
_cell_angle_gamma 120
_cell_length_a 5.330
_cell_length_b 5.330
_cell_length_c 7.269
_cell_formula_units_Z 1
_cell_volume 178.838
_database_code_amcsd 0001690
_exptl_crystal_density_diffrn 2.573
_cod_original_formula_sum 'Si2 Mg3 O9 H4'
_cod_database_code 9001638

loop_
_space_group_symop_operation_xyz
x,y,z
x-y,-y,z
-y,x-y,z
y,x,z
-x+y,-x,z
-x,-x+y,z

loop_
_atom_site_aniso_label
_atom_site_aniso_U_11
_atom_site_aniso_U_22
_atom_site_aniso_U_33
_atom_site_aniso_U_12
_atom_site_aniso_U_13
_atom_site_aniso_U_23
Si 0.01180 0.01180 0.01530 0.00590 0.00000 0.00000
Mg 0.01270 0.01250 0.02010 0.00625 -0.00050 0.00000
O1 0.01340 0.01340 0.01340 0.00670 0.00000 0.00000
O2 0.02180 0.01550 0.01750 0.00775 0.00040 0.00000
O3 0.01450 0.01520 0.01620 0.00760 -0.00030 0.00000
O4 0.01460 0.01460 0.01590 0.00730 0.00000 0.00000

loop_
_atom_site_label
_atom_site_fract_x
_atom_site_fract_y
_atom_site_fract_z
_atom_site_U_iso_or_equiv
Si 0.33333 0.66667 0.07040 ?
Mg 0.33240 0.00000 0.45160 ?
O1 0.33333 0.66667 0.29200 ?
O2 0.50670 0.00000 -0.01110 ?
O3 0.66580 0.00000 0.58620 ?
O4 0.00000 0.00000 0.29900 ?
H1 0.66000 0.00000 0.71000 0.05000
H2 0.00000 0.00000 0.20000 0.05000

loop_
_cod_related_entry_id
_cod_related_entry_database
_cod_related_entry_code
1 AMCSD 0001690
